data_7048033
loop_
_publ_author_name
'Das, Manisha'
'Canaj, Angelos'
'Bertolasi, Valerio'
'Murrie, Mark'
'Ray, Debashis'

_publ_section_title
;
 Strategic Synthesis of [Cu2], [Cu4] and [Cu5] Complexes: Inhibition and
 Triggering of Ligand Arm Hydrolysis and Self-aggregation by Chosen
 Ancillary Bridges
;
_journal_name_full 'Dalton Transactions'
_journal_paper_doi 10.1039/C8DT03390K
_journal_year 2018
_chemical_formula_moiety '3(C24 H24 Cu2 N2 O4), 6(Cl O4), 4(H2 O)'
_chemical_formula_sum 'C72 H80 Cl6 Cu6 N6 O40'
_chemical_formula_weight 2263.36
_space_group_crystal_system triclinic
_space_group_IT_number 2
_space_group_name_Hall '-P 1'
_space_group_name_H-M_alt 'P -1'
_symmetry_space_group_name_Hall '-P 1'
_symmetry_space_group_name_H-M 'P -1'
_atom_sites_solution_hydrogens mixed
_audit_creation_method SHELXL-2014/6
_audit_update_record
;
2018-11-08 deposited with the CCDC.
2018-11-12 downloaded from the CCDC.
;
_cell_angle_alpha 77.244(2)
_cell_angle_beta 75.5060(19)
_cell_angle_gamma 71.192(2)
_cell_formula_units_Z 1
_cell_length_a 12.3517(4)
_cell_length_b 14.1130(5)
_cell_length_c 14.4440(5)
_cell_measurement_reflns_used 29155
_cell_measurement_temperature 295
_cell_measurement_theta_max 25.500
_cell_measurement_theta_min 3.368
_cell_volume 2280.45(14)
_computing_cell_refinement 'Denzo SMN (Otwinowski & Minor, 1997)'
_computing_data_collection 'COLLECT (Nonius, 1998)'
_computing_data_reduction 'Denzo SMN (Otwinowski & Minor, 1997)'
_computing_molecular_graphics 'ORTEP III (Burnett & Johnson, 1996)'
_computing_publication_material 'SHELXL-2014/6 (Sheldrick, 2014), PARST (Nardelli, 1995), PLATON (Spek, 2009)'
_computing_structure_refinement 'SHELXL-2014/6 (Sheldrick, 2014)'
_computing_structure_solution 'SIR97 (Altomare et al., 1999)'
_diffrn_ambient_temperature 295
_diffrn_measured_fraction_theta_full 0.991
_diffrn_measured_fraction_theta_max 0.990
_diffrn_measurement_device_type 'Nonius Kappa CCD'
_diffrn_measurement_method '\f scans and \w scans'
_diffrn_radiation_type MoK\a
_diffrn_radiation_wavelength 0.71073
_diffrn_reflns_av_R_equivalents 0.0394
_diffrn_reflns_av_unetI/netI 0.0357
_diffrn_reflns_Laue_measured_fraction_full 0.991
_diffrn_reflns_Laue_measured_fraction_max 0.990
_diffrn_reflns_limit_h_max 14
_diffrn_reflns_limit_h_min -14
_diffrn_reflns_limit_k_max 17
_diffrn_reflns_limit_k_min -15
_diffrn_reflns_limit_l_max 17
_diffrn_reflns_limit_l_min -17
_diffrn_reflns_number 29155
_diffrn_reflns_point_group_measured_fraction_full 0.991
_diffrn_reflns_point_group_measured_fraction_max 0.990
_diffrn_reflns_theta_full 25.242
_diffrn_reflns_theta_max 25.500
_diffrn_reflns_theta_min 3.368
_diffrn_source 'fine-focus sealed tube'
_exptl_absorpt_coefficient_mu 1.642
_exptl_absorpt_correction_T_max 0.775
_exptl_absorpt_correction_T_min 0.595
_exptl_absorpt_correction_type multi-scan
_exptl_absorpt_process_details 'SORTAV (Blessing, 1995)'
_exptl_crystal_colour green
_exptl_crystal_density_diffrn 1.648
_exptl_crystal_description block
_exptl_crystal_F_000 1150
_exptl_crystal_size_max 0.38
_exptl_crystal_size_mid 0.26
_exptl_crystal_size_min 0.17
_refine_diff_density_max 1.546
_refine_diff_density_min -0.719
_refine_diff_density_rms 0.111
_refine_ls_extinction_method none
_refine_ls_goodness_of_fit_ref 1.065
_refine_ls_hydrogen_treatment constr
_refine_ls_matrix_type full
_refine_ls_number_parameters 574
_refine_ls_number_reflns 8399
_refine_ls_number_restraints 15
_refine_ls_restrained_S_all 1.067
_refine_ls_R_factor_all 0.1014
_refine_ls_R_factor_gt 0.0760
_refine_ls_shift/su_max 0.001
_refine_ls_shift/su_mean 0.000
_refine_ls_structure_factor_coef Fsqd
_refine_ls_weighting_details 'w=1/[\s^2^(Fo^2^)+(0.1853P)^2^+0.3648P] where P=(Fo^2^+2Fc^2^)/3'
_refine_ls_weighting_scheme calc
_refine_ls_wR_factor_gt 0.2285
_refine_ls_wR_factor_ref 0.2567
_reflns_Friedel_coverage 0.000
_reflns_number_gt 5928
_reflns_number_total 8399
_reflns_threshold_expression 'I > 2\s(I)'
_cod_data_source_file c8dt03390k2.cif
_cod_data_source_block Complex1
_cod_database_code 7048033
_shelx_space_group_comment
;
The symmetry employed for this shelxl refinement is uniquely defined
by the following loop, which should always be used as a source of
symmetry information in preference to the above space-group names.
They are only intended as comments.
;
_shelxl_version_number 2014/6

loop_
_space_group_symop_operation_xyz
'x, y, z'
'-x, -y, -z'

loop_
_atom_site_label
_atom_site_type_symbol
_atom_site_fract_x
_atom_site_fract_y
_atom_site_fract_z
_atom_site_U_iso_or_equiv
_atom_site_adp_type
_atom_site_occupancy
_atom_site_site_symmetry_order
_atom_site_calc_flag
_atom_site_refinement_flags_posn
_atom_site_refinement_flags_adp
Cu1 Cu 0.27316(6) 0.35413(5) 0.36413(5) 0.0710(3) Uani 1 1 d . .
O1 O 0.4348(3) 0.2831(3) 0.3694(3) 0.0698(9) Uani 1 1 d . .
C1 C 0.4797(5) 0.2111(4) 0.4342(4) 0.0694(14) Uani 1 1 d . .
C2 C 0.4039(5) 0.1688(4) 0.5139(4) 0.0702(13) Uani 1 1 d . .
C3 C 0.4572(6) 0.0920(5) 0.5830(4) 0.0785(16) Uani 1 1 d . .
H3 H 0.4090 0.0643 0.6347 0.094 Uiso 1 1 calc R U
C4 C 0.5749(7) 0.0556(4) 0.5791(4) 0.0808(17) Uani 1 1 d . .
C5 C 0.6433(6) 0.0952(5) 0.5029(5) 0.0836(17) Uani 1 1 d . .
H5 H 0.7236 0.0698 0.4983 0.100 Uiso 1 1 calc R U
C6 C 0.6010(5) 0.1736(4) 0.4285(4) 0.0731(14) Uani 1 1 d . .
C7 C 0.6243(8) -0.0263(5) 0.6570(5) 0.096(2) Uani 1 1 d . .
H7A H 0.6988 -0.0215 0.6607 0.144 Uiso 1 1 calc R U
H7B H 0.6332 -0.0915 0.6417 0.144 Uiso 1 1 calc R U
H7C H 0.5721 -0.0178 0.7182 0.144 Uiso 1 1 calc R U
C8 C 0.6856(6) 0.2037(5) 0.3495(5) 0.0855(17) Uani 1 1 d . .
H8 H 0.7633 0.1683 0.3507 0.103 Uiso 1 1 calc R U
O2 O 0.6670(4) 0.2722(4) 0.2790(4) 0.0979(14) Uani 1 1 d . .
C9 C 0.2799(6) 0.1936(5) 0.5226(5) 0.0809(17) Uani 1 1 d . .
H9 H 0.2414 0.1574 0.5749 0.097 Uiso 1 1 calc R U
N1 N 0.2162(4) 0.2585(4) 0.4679(4) 0.0754(12) Uani 1 1 d D .
C10 C 0.0899(6) 0.2660(7) 0.4897(6) 0.113(3) Uani 1 1 d D .
H10A H 0.0450 0.3367 0.4852 0.136 Uiso 1 1 calc R U
H10B H 0.0688 0.2332 0.5553 0.136 Uiso 1 1 calc R U
C11 C 0.0608(8) 0.2172(8) 0.4209(8) 0.133(3) Uani 1 1 d D .
H11 H 0.0655 0.2476 0.3565 0.160 Uiso 1 1 calc R U
C12 C 0.0283(11) 0.1318(9) 0.4473(13) 0.184(6) Uani 1 1 d D .
H12A H 0.0229 0.1000 0.5112 0.221 Uiso 1 1 calc R U
H12B H 0.0110 0.1044 0.4017 0.221 Uiso 1 1 calc R U
Cu2 Cu 0.51546(6) 0.36771(5) 0.26777(5) 0.0700(3) Uani 1 1 d . .
O3 O 0.3527(3) 0.4424(3) 0.2683(3) 0.0687(9) Uani 1 1 d . .
C13 C 0.3076(5) 0.5268(4) 0.2115(4) 0.0649(12) Uani 1 1 d . .
C14 C 0.3813(6) 0.5771(5) 0.1398(4) 0.0736(14) Uani 1 1 d . .
C15 C 0.3312(6) 0.6655(4) 0.0833(5) 0.0799(16) Uani 1 1 d . .
H15 H 0.3805 0.6968 0.0358 0.096 Uiso 1 1 calc R U
C16 C 0.2123(7) 0.7103(5) 0.0931(5) 0.0856(18) Uani 1 1 d . .
C17 C 0.1429(6) 0.6602(5) 0.1620(5) 0.0866(18) Uani 1 1 d . .
H17 H 0.0625 0.6877 0.1700 0.104 Uiso 1 1 calc R U
C18 C 0.1868(5) 0.5704(5) 0.2207(4) 0.0736(14) Uani 1 1 d . .
C19 C 0.1650(9) 0.8051(6) 0.0277(7) 0.119(3) Uani 1 1 d . .
H19A H 0.1504 0.7879 -0.0278 0.178 Uiso 1 1 calc R U
H19B H 0.2207 0.8435 0.0072 0.178 Uiso 1 1 calc R U
H19C H 0.0936 0.8448 0.0619 0.178 Uiso 1 1 calc R U
C20 C 0.1047(6) 0.5225(6) 0.2859(5) 0.093(2) Uani 1 1 d . .
H20 H 0.0268 0.5583 0.2866 0.112 Uiso 1 1 calc R U
O4 O 0.1215(4) 0.4408(4) 0.3416(4) 0.0948(14) Uani 1 1 d . .
N2 N 0.5730(4) 0.4576(4) 0.1577(4) 0.0839(14) Uani 1 1 d D .
C21 C 0.5060(6) 0.5380(5) 0.1171(5) 0.0855(18) Uani 1 1 d . .
H21 H 0.5437 0.5761 0.0659 0.103 Uiso 1 1 calc R U
C22 C 0.6981(8) 0.4344(8) 0.1112(8) 0.135(3) Uani 1 1 d D .
H22A H 0.7058 0.4656 0.0439 0.202 Uiso 1 1 calc R U
H22B H 0.7308 0.3617 0.1134 0.202 Uiso 1 1 calc R U
C23 C 0.7641(12) 0.4728(12) 0.1614(10) 0.171(5) Uani 1 1 d D .
H23 H 0.7619 0.4482 0.2269 0.257 Uiso 1 1 calc R U
C24 C 0.8278(17) 0.5408(15) 0.120(2) 0.308(14) Uani 1 1 d D .
H24A H 0.8327 0.5676 0.0552 0.461 Uiso 1 1 calc R U
H24B H 0.8659 0.5599 0.1581 0.461 Uiso 1 1 calc R U
O1W O 0.5197(6) 0.4528(6) 0.3849(5) 0.139(3) Uani 1 1 d . .
H1W H 0.5732 0.4951 0.3507 0.208 Uiso 1 1 d . U
H2W H 0.4900 0.4471 0.4566 0.208 Uiso 1 1 d . U
Cu3 Cu 0.62167(5) 0.94168(5) 0.01715(5) 0.0690(3) Uani 1 1 d . .
O5 O 0.4589(3) 0.9465(3) 0.0711(3) 0.0686(9) Uani 1 1 d . .
C25 C 0.4154(5) 0.8894(5) 0.1455(4) 0.0703(14) Uani 1 1 d . .
C26 C 0.2941(5) 0.9085(5) 0.1778(5) 0.0773(15) Uani 1 1 d . .
C27 C 0.2486(7) 0.8475(6) 0.2584(5) 0.0896(19) Uani 1 1 d . .
H27 H 0.1681 0.8613 0.2778 0.108 Uiso 1 1 calc R U
C28 C 0.3199(7) 0.7663(6) 0.3112(5) 0.0931(19) Uani 1 1 d . .
C29 C 0.4343(7) 0.7517(5) 0.2797(5) 0.0892(19) Uani 1 1 d . .
H29 H 0.4839 0.6996 0.3143 0.107 Uiso 1 1 calc R U
C30 C 0.4855(5) 0.8084(4) 0.1990(5) 0.0729(14) Uani 1 1 d . .
C31 C 0.2643(10) 0.7031(8) 0.3993(7) 0.125(3) Uani 1 1 d . .
H31A H 0.3129 0.6809 0.4470 0.188 Uiso 1 1 calc R U
H31B H 0.2565 0.6452 0.3799 0.188 Uiso 1 1 calc R U
H31C H 0.1888 0.7436 0.4263 0.188 Uiso 1 1 calc R U
C32 C 0.6127(6) 0.7811(5) 0.1750(6) 0.0897(19) Uani 1 1 d . .
H32 H 0.6508 0.7254 0.2145 0.108 Uiso 1 1 calc R U
O6 O 0.6771(4) 0.8218(4) 0.1092(4) 0.0962(14) Uani 1 1 d . .
C33 C 0.2075(5) 0.9920(5) 0.1360(5) 0.0863(18) Uani 1 1 d . .
H33 H 0.1303 0.9999 0.1674 0.104 Uiso 1 1 calc R U
N3 N 0.2264(3) 1.0568(4) 0.0595(4) 0.0757(13) Uani 1 1 d D .
C34 C 0.1205(11) 1.1311(9) 0.0321(11) 0.176(5) Uiso 1 1 d D .
H34A H 0.0547 1.1032 0.0548 0.264 Uiso 1 1 calc R U
H34B H 0.1311 1.1492 -0.0377 0.264 Uiso 1 1 calc R U
C35 C 0.0993(17) 1.2226(12) 0.0782(14) 0.212(7) Uiso 1 1 d D .
H35 H 0.1419 1.2684 0.0476 0.318 Uiso 1 1 calc R U
C36 C 0.021(2) 1.243(2) 0.1624(18) 0.347(15) Uiso 1 1 d D .
H36A H -0.0225 1.1991 0.1948 0.520 Uiso 1 1 calc R U
H36B H 0.0125 1.3014 0.1871 0.520 Uiso 1 1 calc R U
O2W O 0.6305(5) 1.0455(5) 0.1149(5) 0.122(2) Uani 1 1 d . .
H3W H 0.6667 1.0321 0.1730 0.183 Uiso 1 1 d . U
H4W H 0.5706 1.1109 0.1260 0.183 Uiso 1 1 d . U
Cl1 Cl 0.24342(15) 0.45414(14) 0.58386(12) 0.0881(5) Uani 1 1 d D .
O7 O 0.1979(7) 0.3807(6) 0.6491(6) 0.161(3) Uani 1 1 d D .
O8 O 0.3640(7) 0.4077(9) 0.5714(9) 0.226(5) Uani 1 1 d D .
O9 O 0.2196(12) 0.5472(6) 0.6107(6) 0.208(5) Uani 1 1 d D .
O10 O 0.2311(12) 0.4675(7) 0.4894(5) 0.204(5) Uani 1 1 d D .
Cl2 Cl 0.37354(16) 0.26561(13) 0.13414(11) 0.0854(4) Uani 1 1 d . .
O11 O 0.3368(9) 0.3540(6) 0.0709(6) 0.174(3) Uani 1 1 d . .
O12 O 0.4828(5) 0.2588(5) 0.1547(5) 0.121(2) Uani 1 1 d . .
O13 O 0.2904(5) 0.2685(4) 0.2218(4) 0.1055(16) Uani 1 1 d . .
O14 O 0.3845(7) 0.1803(6) 0.0962(7) 0.161(3) Uani 1 1 d . .
Cl3 Cl 0.88380(14) 0.96285(15) 0.24385(13) 0.0913(5) Uani 1 1 d . .
O15 O 0.9302(8) 1.0023(10) 0.2988(9) 0.220(5) Uani 1 1 d . .
O16 O 0.7609(5) 0.9968(7) 0.2695(6) 0.148(3) Uani 1 1 d . .
O17 O 0.9210(8) 0.9961(7) 0.1472(6) 0.174(3) Uani 1 1 d . .
O18 O 0.9311(11) 0.8597(6) 0.2581(7) 0.200(4) Uani 1 1 d . .

loop_
_atom_site_aniso_label
_atom_site_aniso_U_11
_atom_site_aniso_U_22
_atom_site_aniso_U_33
_atom_site_aniso_U_23
_atom_site_aniso_U_13
_atom_site_aniso_U_12
Cu1 0.0541(4) 0.0843(5) 0.0686(5) 0.0010(3) -0.0068(3) -0.0239(3)
O1 0.060(2) 0.083(2) 0.059(2) 0.0047(18) -0.0113(17) -0.0206(18)
C1 0.079(4) 0.071(3) 0.061(3) -0.010(3) -0.015(3) -0.025(3)
C2 0.074(3) 0.074(3) 0.065(3) -0.012(3) -0.012(3) -0.023(3)
C3 0.095(5) 0.078(4) 0.062(3) -0.008(3) -0.011(3) -0.030(3)
C4 0.118(6) 0.067(3) 0.063(3) -0.004(3) -0.031(4) -0.027(3)
C5 0.087(4) 0.073(3) 0.086(4) -0.014(3) -0.032(4) -0.004(3)
C6 0.072(4) 0.077(3) 0.064(3) -0.008(3) -0.015(3) -0.012(3)
C7 0.137(7) 0.080(4) 0.074(4) -0.008(3) -0.037(4) -0.025(4)
C8 0.063(3) 0.099(4) 0.078(4) 0.008(3) -0.015(3) -0.014(3)
O2 0.051(2) 0.117(4) 0.099(3) 0.000(3) -0.004(2) -0.008(2)
C9 0.091(4) 0.084(4) 0.065(3) -0.007(3) 0.000(3) -0.036(3)
N1 0.066(3) 0.089(3) 0.066(3) -0.003(2) 0.000(2) -0.030(3)
C10 0.074(4) 0.128(6) 0.121(6) 0.016(5) -0.005(4) -0.038(4)
C11 0.091(6) 0.163(9) 0.165(9) -0.030(7) -0.021(6) -0.062(6)
C12 0.131(10) 0.202(13) 0.239(16) -0.058(12) -0.012(10) -0.077(10)
Cu2 0.0520(4) 0.0806(5) 0.0660(4) 0.0018(3) -0.0051(3) -0.0167(3)
O3 0.055(2) 0.076(2) 0.066(2) 0.0038(18) -0.0091(17) -0.0180(17)
C13 0.064(3) 0.066(3) 0.061(3) -0.010(2) -0.011(2) -0.014(2)
C14 0.079(4) 0.077(3) 0.066(3) -0.004(3) -0.015(3) -0.027(3)
C15 0.092(4) 0.069(3) 0.079(4) 0.002(3) -0.022(3) -0.027(3)
C16 0.102(5) 0.068(3) 0.085(4) -0.012(3) -0.034(4) -0.009(3)
C17 0.076(4) 0.083(4) 0.096(5) -0.020(4) -0.027(4) -0.003(3)
C18 0.061(3) 0.079(3) 0.073(3) -0.007(3) -0.014(3) -0.011(3)
C19 0.148(8) 0.085(5) 0.120(6) 0.004(4) -0.058(6) -0.017(5)
C20 0.056(3) 0.119(6) 0.087(4) -0.005(4) -0.015(3) -0.008(3)
O4 0.054(2) 0.115(4) 0.101(3) 0.002(3) -0.008(2) -0.022(2)
N2 0.060(3) 0.093(4) 0.079(3) 0.002(3) 0.007(2) -0.021(3)
C21 0.083(4) 0.081(4) 0.078(4) 0.003(3) 0.002(3) -0.027(3)
C22 0.152(9) 0.126(7) 0.121(7) 0.000(6) -0.009(7) -0.057(7)
C23 0.157(12) 0.235(16) 0.135(9) 0.011(10) -0.043(8) -0.088(11)
C24 0.19(2) 0.26(2) 0.38(4) 0.10(2) -0.06(2) -0.033(17)
O1W 0.115(4) 0.217(7) 0.126(5) -0.075(5) 0.011(4) -0.096(5)
Cu3 0.0432(4) 0.0779(5) 0.0818(5) -0.0080(3) -0.0175(3) -0.0104(3)
O5 0.0454(18) 0.082(2) 0.076(2) -0.0019(19) -0.0152(16) -0.0190(17)
C25 0.070(3) 0.080(3) 0.069(3) -0.018(3) -0.011(3) -0.029(3)
C26 0.065(3) 0.090(4) 0.083(4) -0.013(3) -0.011(3) -0.033(3)
C27 0.078(4) 0.109(5) 0.089(4) -0.021(4) -0.003(3) -0.041(4)
C28 0.103(6) 0.095(5) 0.084(4) -0.005(4) -0.009(4) -0.044(4)
C29 0.106(6) 0.076(4) 0.087(4) -0.010(3) -0.021(4) -0.028(4)
C30 0.065(3) 0.069(3) 0.083(4) -0.009(3) -0.017(3) -0.016(3)
C31 0.142(8) 0.137(7) 0.097(6) 0.004(5) -0.009(5) -0.064(6)
C32 0.073(4) 0.072(4) 0.112(5) 0.008(3) -0.029(4) -0.009(3)
O6 0.064(3) 0.094(3) 0.115(4) 0.007(3) -0.032(3) -0.006(2)
C33 0.050(3) 0.103(5) 0.098(5) -0.009(4) -0.008(3) -0.019(3)
N3 0.032(2) 0.091(3) 0.096(3) -0.010(3) -0.011(2) -0.011(2)
O2W 0.097(4) 0.128(4) 0.152(5) -0.064(4) -0.058(4) 0.008(3)
Cl1 0.0819(10) 0.1053(12) 0.0832(10) -0.0178(9) -0.0081(8) -0.0387(9)
O7 0.151(7) 0.166(6) 0.145(6) 0.012(5) 0.010(5) -0.072(5)
O8 0.169(9) 0.305(14) 0.214(11) 0.001(10) -0.013(8) -0.127(10)
O9 0.339(16) 0.154(7) 0.120(6) -0.042(5) -0.028(8) -0.052(8)
O10 0.395(16) 0.161(6) 0.107(5) -0.002(4) -0.092(7) -0.129(8)
Cl2 0.0892(11) 0.0894(10) 0.0714(9) -0.0110(7) -0.0110(8) -0.0213(8)
O11 0.176(8) 0.147(6) 0.152(6) 0.054(5) -0.034(6) -0.033(5)
O12 0.091(4) 0.154(5) 0.126(5) -0.068(4) -0.007(3) -0.024(3)
O13 0.099(4) 0.133(4) 0.096(3) -0.033(3) 0.003(3) -0.053(3)
O14 0.145(6) 0.159(6) 0.206(8) -0.116(6) -0.052(5) -0.007(5)
Cl3 0.0615(9) 0.1129(13) 0.0857(10) 0.0032(9) -0.0080(7) -0.0232(8)
O15 0.137(7) 0.302(12) 0.251(11) -0.119(10) -0.098(8) -0.007(7)
O16 0.064(3) 0.213(7) 0.155(6) -0.035(5) 0.002(3) -0.034(4)
O17 0.157(7) 0.197(8) 0.123(6) 0.037(5) -0.007(5) -0.045(6)
O18 0.228(11) 0.126(6) 0.177(8) 0.008(5) -0.009(7) 0.001(6)

loop_
_atom_type_symbol
_atom_type_description
_atom_type_scat_dispersion_real
_atom_type_scat_dispersion_imag
_atom_type_scat_source
Cu Cu 0.3201 1.2651 'International Tables Vol C Tables 4.2.6.8 and 6.1.1.4'
C C 0.0033 0.0016 'International Tables Vol C Tables 4.2.6.8 and 6.1.1.4'
H H 0.0000 0.0000 'International Tables Vol C Tables 4.2.6.8 and 6.1.1.4'
Cl Cl 0.1484 0.1585 'International Tables Vol C Tables 4.2.6.8 and 6.1.1.4'
N N 0.0061 0.0033 'International Tables Vol C Tables 4.2.6.8 and 6.1.1.4'
O O 0.0106 0.0060 'International Tables Vol C Tables 4.2.6.8 and 6.1.1.4'

loop_
_geom_angle_atom_site_label_1
_geom_angle_atom_site_label_2
_geom_angle_atom_site_label_3
_geom_angle
_geom_angle_site_symmetry_1
_geom_angle_site_symmetry_3
O1 Cu1 N1 93.01(19) . .
O1 Cu1 O4 170.48(18) . .
N1 Cu1 O4 96.5(2) . .
O1 Cu1 O3 78.59(16) . .
N1 Cu1 O3 170.96(19) . .
O4 Cu1 O3 91.91(19) . .
O1 Cu1 Cu2 39.52(11) . .
N1 Cu1 Cu2 132.53(16) . .
O4 Cu1 Cu2 130.97(15) . .
O3 Cu1 Cu2 39.16(11) . .
C1 O1 Cu1 130.0(4) . .
C1 O1 Cu2 127.2(4) . .
Cu1 O1 Cu2 101.51(17) . .
O1 C1 C6 121.5(5) . .
O1 C1 C2 119.5(5) . .
C6 C1 C2 119.0(5) . .
C3 C2 C9 118.5(6) . .
C3 C2 C1 117.1(6) . .
C9 C2 C1 124.1(6) . .
C4 C3 C2 124.5(6) . .
C4 C3 H3 117.7 . .
C2 C3 H3 117.7 . .
C5 C4 C3 116.9(6) . .
C5 C4 C7 122.2(7) . .
C3 C4 C7 120.9(7) . .
C4 C5 C6 124.4(6) . .
C4 C5 H5 117.8 . .
C6 C5 H5 117.8 . .
C1 C6 C5 118.0(6) . .
C1 C6 C8 124.4(6) . .
C5 C6 C8 117.4(6) . .
C4 C7 H7A 109.5 . .
C4 C7 H7B 109.5 . .
H7A C7 H7B 109.5 . .
C4 C7 H7C 109.5 . .
H7A C7 H7C 109.5 . .
H7B C7 H7C 109.5 . .
O2 C8 C6 127.4(6) . .
O2 C8 H8 116.3 . .
C6 C8 H8 116.3 . .
C8 O2 Cu2 124.2(4) . .
N1 C9 C2 128.3(6) . .
N1 C9 H9 115.9 . .
C2 C9 H9 115.9 . .
C9 N1 C10 117.8(6) . .
C9 N1 Cu1 123.3(4) . .
C10 N1 Cu1 118.7(5) . .
N1 C10 C11 111.1(7) . .
N1 C10 H10A 109.4 . .
C11 C10 H10A 109.4 . .
N1 C10 H10B 109.4 . .
C11 C10 H10B 109.4 . .
H10A C10 H10B 108.0 . .
C12 C11 C10 123.2(11) . .
C12 C11 H11 118.4 . .
C10 C11 H11 118.4 . .
C11 C12 H12A 120.0 . .
C11 C12 H12B 120.0 . .
H12A C12 H12B 120.0 . .
N2 Cu2 O2 95.8(2) . .
N2 Cu2 O3 93.80(19) . .
O2 Cu2 O3 169.49(19) . .
N2 Cu2 O1 170.6(2) . .
O2 Cu2 O1 92.07(19) . .
O3 Cu2 O1 78.03(16) . .
N2 Cu2 O1W 96.4(3) . .
O2 Cu2 O1W 92.7(3) . .
O3 Cu2 O1W 90.6(2) . .
O1 Cu2 O1W 88.3(2) . .
N2 Cu2 Cu1 132.49(16) . .
O2 Cu2 Cu1 130.73(16) . .
O3 Cu2 Cu1 39.14(11) . .
O1 Cu2 Cu1 38.97(11) . .
O1W Cu2 Cu1 91.21(14) . .
C13 O3 Cu1 129.0(3) . .
C13 O3 Cu2 129.0(3) . .
Cu1 O3 Cu2 101.71(17) . .
O3 C13 C18 121.7(5) . .
O3 C13 C14 120.7(5) . .
C18 C13 C14 117.6(5) . .
C15 C14 C13 119.0(6) . .
C15 C14 C21 116.9(6) . .
C13 C14 C21 123.9(6) . .
C14 C15 C16 123.9(6) . .
C14 C15 H15 118.0 . .
C16 C15 H15 118.0 . .
C17 C16 C15 116.1(6) . .
C17 C16 C19 123.2(7) . .
C15 C16 C19 120.6(7) . .
C16 C17 C18 123.2(6) . .
C16 C17 H17 118.4 . .
C18 C17 H17 118.4 . .
C17 C18 C13 120.2(6) . .
C17 C18 C20 117.6(6) . .
C13 C18 C20 122.1(6) . .
C16 C19 H19A 109.5 . .
C16 C19 H19B 109.5 . .
H19A C19 H19B 109.5 . .
C16 C19 H19C 109.5 . .
H19A C19 H19C 109.5 . .
H19B C19 H19C 109.5 . .
O4 C20 C18 130.0(6) . .
O4 C20 H20 115.0 . .
C18 C20 H20 115.0 . .
C20 O4 Cu1 124.8(4) . .
C21 N2 C22 115.3(6) . .
C21 N2 Cu2 123.2(4) . .
C22 N2 Cu2 121.4(5) . .
N2 C21 C14 129.0(6) . .
N2 C21 H21 115.5 . .
C14 C21 H21 115.5 . .
N2 C22 C23 110.9(9) . .
N2 C22 H22A 109.5 . .
C23 C22 H22A 109.5 . .
N2 C22 H22B 109.5 . .
C23 C22 H22B 109.5 . .
H22A C22 H22B 108.0 . .
C24 C23 C22 126.7(17) . .
C24 C23 H23 116.7 . .
C22 C23 H23 116.7 . .
C23 C24 H24A 120.0 . .
C23 C24 H24B 120.0 . .
H24A C24 H24B 120.0 . .
Cu2 O1W H1W 103.8(4) . .
Cu2 O1W H2W 133.7(5) . .
H1W O1W H2W 121.8(5) . .
N3 Cu3 O5 169.1(2) 2_675 .
N3 Cu3 O6 95.9(2) 2_675 .
O5 Cu3 O6 92.28(19) . .
N3 Cu3 O5 92.87(19) 2_675 2_675
O5 Cu3 O5 78.37(18) . 2_675
O6 Cu3 O5 169.69(18) . 2_675
N3 Cu3 O2W 92.1(2) 2_675 .
O5 Cu3 O2W 94.9(2) . .
O6 Cu3 O2W 91.1(2) . .
O5 Cu3 O2W 94.0(2) 2_675 .
N3 Cu3 Cu3 131.64(16) 2_675 2_675
O5 Cu3 Cu3 39.28(11) . 2_675
O6 Cu3 Cu3 131.42(15) . 2_675
O5 Cu3 Cu3 39.08(11) 2_675 2_675
O2W Cu3 Cu3 95.79(13) . 2_675
C25 O5 Cu3 129.1(4) . .
C25 O5 Cu3 129.3(4) . 2_675
Cu3 O5 Cu3 101.63(18) . 2_675
O5 C25 C30 122.5(5) . .
O5 C25 C26 121.1(6) . .
C30 C25 C26 116.4(6) . .
C27 C26 C25 120.5(6) . .
C27 C26 C33 114.6(6) . .
C25 C26 C33 124.9(6) . .
C26 C27 C28 122.5(7) . .
C26 C27 H27 118.8 . .
C28 C27 H27 118.8 . .
C29 C28 C27 115.4(7) . .
C29 C28 C31 124.9(8) . .
C27 C28 C31 119.8(8) . .
C28 C29 C30 125.1(7) . .
C28 C29 H29 117.4 . .
C30 C29 H29 117.4 . .
C29 C30 C25 120.1(6) . .
C29 C30 C32 117.5(6) . .
C25 C30 C32 122.4(6) . .
C28 C31 H31A 109.5 . .
C28 C31 H31B 109.5 . .
H31A C31 H31B 109.5 . .
C28 C31 H31C 109.5 . .
H31A C31 H31C 109.5 . .
H31B C31 H31C 109.5 . .
O6 C32 C30 129.2(6) . .
O6 C32 H32 115.4 . .
C30 C32 H32 115.4 . .
C32 O6 Cu3 124.4(4) . .
N3 C33 C26 126.7(6) . .
N3 C33 H33 116.6 . .
C26 C33 H33 116.6 . .
C33 N3 C34 114.5(8) . .
C33 N3 Cu3 124.8(4) . 2_675
C34 N3 Cu3 120.7(7) . 2_675
N3 C34 C35 107.1(11) . .
N3 C34 H34A 110.3 . .
C35 C34 H34A 110.3 . .
N3 C34 H34B 110.3 . .
C35 C34 H34B 110.3 . .
H34A C34 H34B 108.5 . .
C36 C35 C34 124(2) . .
C36 C35 H35 117.8 . .
C34 C35 H35 117.8 . .
C35 C36 H36A 120.0 . .
C35 C36 H36B 120.0 . .
H36A C36 H36B 120.0 . .
Cu3 O2W H3W 132.7(5) . .
Cu3 O2W H4W 123.7(4) . .
H3W O2W H4W 99.6(5) . .
O9 Cl1 O10 109.0(6) . .
O9 Cl1 O7 118.3(6) . .
O10 Cl1 O7 116.9(6) . .
O9 Cl1 O8 109.0(8) . .
O10 Cl1 O8 98.8(8) . .
O7 Cl1 O8 102.5(6) . .
O14 Cl2 O11 111.6(6) . .
O14 Cl2 O13 109.0(5) . .
O11 Cl2 O13 108.5(5) . .
O14 Cl2 O12 108.8(4) . .
O11 Cl2 O12 110.4(5) . .
O13 Cl2 O12 108.5(4) . .
O18 Cl3 O15 107.3(8) . .
O18 Cl3 O17 106.6(6) . .
O15 Cl3 O17 108.8(8) . .
O18 Cl3 O16 115.2(7) . .
O15 Cl3 O16 108.3(5) . .
O17 Cl3 O16 110.5(5) . .

loop_
_geom_bond_atom_site_label_1
_geom_bond_atom_site_label_2
_geom_bond_distance
_geom_bond_site_symmetry_2
Cu1 O1 1.936(4) .
Cu1 N1 1.937(5) .
Cu1 O4 1.940(5) .
Cu1 O3 1.944(4) .
Cu1 Cu2 3.0163(9) .
O1 C1 1.301(7) .
O1 Cu2 1.959(4) .
C1 C6 1.406(9) .
C1 C2 1.441(8) .
C2 C3 1.413(9) .
C2 C9 1.436(10) .
C3 C4 1.367(10) .
C3 H3 0.9300 .
C4 C5 1.344(10) .
C4 C7 1.514(9) .
C5 C6 1.426(9) .
C5 H5 0.9300 .
C6 C8 1.432(9) .
C7 H7A 0.9600 .
C7 H7B 0.9600 .
C7 H7C 0.9600 .
C8 O2 1.250(8) .
C8 H8 0.9300 .
O2 Cu2 1.943(4) .
C9 N1 1.268(9) .
C9 H9 0.9300 .
N1 C10 1.485(8) .
C10 C11 1.494(8) .
C10 H10A 0.9700 .
C10 H10B 0.9700 .
C11 C12 1.338(9) .
C11 H11 0.9300 .
C12 H12A 0.9300 .
C12 H12B 0.9300 .
Cu2 N2 1.940(5) .
Cu2 O3 1.945(4) .
Cu2 O1W 2.300(5) .
O3 C13 1.331(7) .
C13 C18 1.402(8) .
C13 C14 1.423(8) .
C14 C15 1.382(9) .
C14 C21 1.437(10) .
C15 C16 1.383(10) .
C15 H15 0.9300 .
C16 C17 1.370(11) .
C16 C19 1.496(10) .
C17 C18 1.390(9) .
C17 H17 0.9300 .
C18 C20 1.434(10) .
C19 H19A 0.9600 .
C19 H19B 0.9600 .
C19 H19C 0.9600 .
C20 O4 1.241(9) .
C20 H20 0.9300 .
N2 C21 1.288(9) .
N2 C22 1.482(9) .
C21 H21 0.9300 .
C22 C23 1.496(9) .
C22 H22A 0.9700 .
C22 H22B 0.9700 .
C23 C24 1.375(10) .
C23 H23 0.9300 .
C24 H24A 0.9300 .
C24 H24B 0.9300 .
O1W H1W 0.998(6) .
O1W H2W 1.003(6) .
Cu3 N3 1.930(5) 2_675
Cu3 O5 1.951(4) .
Cu3 O6 1.954(5) .
Cu3 O5 1.959(4) 2_675
Cu3 O2W 2.291(5) .
Cu3 Cu3 3.0307(12) 2_675
O5 C25 1.304(7) .
O5 Cu3 1.959(4) 2_675
C25 C30 1.400(9) .
C25 C26 1.407(9) .
C26 C27 1.398(10) .
C26 C33 1.447(10) .
C27 C28 1.404(11) .
C27 H27 0.9300 .
C28 C29 1.334(11) .
C28 C31 1.530(11) .
C29 C30 1.395(10) .
C29 H29 0.9300 .
C30 C32 1.460(9) .
C31 H31A 0.9600 .
C31 H31B 0.9600 .
C31 H31C 0.9600 .
C32 O6 1.241(9) .
C32 H32 0.9300 .
C33 N3 1.294(9) .
C33 H33 0.9300 .
N3 C34 1.469(10) .
N3 Cu3 1.930(5) 2_675
C34 C35 1.502(9) .
C34 H34A 0.9700 .
C34 H34B 0.9700 .
C35 C36 1.371(10) .
C35 H35 0.9300 .
C36 H36A 0.9300 .
C36 H36B 0.9300 .
O2W H3W 1.001(6) .
O2W H4W 0.995(5) .
Cl1 O9 1.371(6) .
Cl1 O10 1.376(6) .
Cl1 O7 1.399(6) .
Cl1 O8 1.403(8) .
Cl2 O14 1.385(6) .
Cl2 O11 1.391(7) .
Cl2 O13 1.416(5) .
Cl2 O12 1.422(6) .
Cl3 O18 1.371(8) .
Cl3 O15 1.378(9) .
Cl3 O17 1.381(8) .
Cl3 O16 1.414(6) .
